data_1537384
loop_
_publ_author_name
'Hamilton, W.C.'
'Ibers, J.A.'
'MacKenzie, D.R.'

_publ_section_title
;
 Geometry of the Perxenate Ion
;
_journal_name_full Science
_journal_page_first 532
_journal_page_last 534
_journal_volume 141
_journal_year 1963
_chemical_formula_sum 'H16 Na4 O14 Xe'
_chemical_name_systematic 'Na4 Xe O6 (H2 O)8'
_space_group_IT_number 60
_symmetry_space_group_name_Hall '-P 2n 2ab'
_symmetry_space_group_name_H-M 'P b c n'
_cell_angle_alpha 90
_cell_angle_beta 90
_cell_angle_gamma 90
_cell_formula_units_Z 4
_cell_length_a 11.87
_cell_length_b 10.47
_cell_length_c 10.39
_cell_volume 1291.258
_citation_journal_id_ASTM SCIEAS
_cod_data_source_file Hamilton_SCIEAS_1963_1906.cif
_cod_data_source_block H16Na4O14Xe1
_cod_original_formula_sum 'H16 Na4 O14 Xe1'
_cod_database_code 1537384

loop_
_symmetry_equiv_pos_as_xyz
x,y,z
-x+1/2,-y+1/2,z+1/2
x+1/2,-y+1/2,-z
-x,y,-z+1/2
-x,-y,-z
x-1/2,y-1/2,-z-1/2
-x-1/2,y-1/2,z
x,-y,z-1/2

loop_
_atom_site_label
_atom_site_type_symbol
_atom_site_fract_x
_atom_site_fract_y
_atom_site_fract_z
_atom_site_occupancy
_atom_site_U_iso_or_equiv
O6 O-2 0.436 0.144 0.428 1 0.0
Xe1 Xe+8 0 0.202 0.25 1 0.0
Na1 Na+1 0.119 0.43 0.438 1 0.0
O4 O-2 0.118 0.206 0.13 1 0.0
O7 O-2 0.326 0.018 0.157 1 0.0
O3 O-2 0.104 0.204 0.378 1 0.0
Na2 Na+1 0.281 0.214 0.264 1 0.0
O1 O-2 0 0.385 0.25 1 0.0
O8 O-2 0.38 0.349 0.123 1 0.0
O2 O-2 0 0.022 0.25 1 0.0
O5 O-2 0.316 0.418 0.41 1 0.0
